data_1534996
loop_
_publ_author_name
'Manos, M.J.'
'Miras, H.N.'
'Woollins, J.D.'
'Tangoulis, V.'
'Slawin, A.M.Z.'
'Kabanos, T.A.'

_publ_section_title
;
 Polyoxovanadium(IV) sulfite compounds: synthesis, structural and physical
 studies
;
_journal_name_full 'Angew. Chem. Int. ed.'
_journal_page_first 425
_journal_page_last 427
_journal_volume 42
_journal_year 2003
_chemical_formula_sum 'H11 N O9 S1.5 V'
_chemical_name_systematic '(N H4) ((V O) (S O3)1.5 (H2 O)) (H2 O)2.5'
_space_group_IT_number 57
_symmetry_space_group_name_Hall '-P 2c 2b'
_symmetry_space_group_name_H-M 'P b c m'
_cell_angle_alpha 90
_cell_angle_beta 90
_cell_angle_gamma 90
_cell_formula_units_Z 8
_cell_length_a 7.068
_cell_length_b 12.536
_cell_length_c 19.968
_cell_volume 1769.254
_citation_journal_id_ASTM ACIEF5
_cod_data_source_file Manos_ACIEF5_2003_772.cif
_cod_data_source_block H11N1O9S1.5V1
_cod_original_formula_sum 'H11 N1 O9 S1.5 V1'
_cod_database_code 1534996

loop_
_symmetry_equiv_pos_as_xyz
x,y,z
-x,-y,z+1/2
x,-y+1/2,-z
-x,y+1/2,-z+1/2
-x,-y,-z
x,y,-z-1/2
-x,y-1/2,z
x,-y-1/2,z-1/2

loop_
_atom_site_label
_atom_site_type_symbol
_atom_site_fract_x
_atom_site_fract_y
_atom_site_fract_z
_atom_site_occupancy
_atom_site_U_iso_or_equiv
O5 O-2 -0.5944 0.3638 0.809 1 0.0
O11 O-2 0.0192 0.5299 0.9323 1 0.0
O4 O-2 -0.43 0.2873 0.1001 1 0.0
O10 O-2 -0.8221 0.0026 0.75 1 0.0
O8 O-2 -0.733 0.5617 0.75 1 0.0
S1 S+4 -0.5149 0.38529 0.0638 1 0.0
N1 N-3 -0.0196 0.2103 0.8387 1 0.0
O6 O-2 -0.7126 0.2093 0.75 1 0.0
O1 O-2 -0.7398 0.3347 0.9341 1 0.0
O3 O-2 -0.4196 0.4763 0.1039 1 0.0
O9 O-2 -0.0718 0.25 0 1 0.0
O7 O-2 -0.2356 0.3945 0.8703 1 0.0
O2 O-2 -0.4084 0.3865 0.9959 1 0.0
S2 S+4 -0.5507 0.2874 0.75 1 0.0
V1 V+4 -0.5364 0.36229 0.90618 1 0.0
